data_7059964
loop_
_publ_author_name
'Kadari, Lingaswamy'
'Erb, William'
'Roisnel, Thierry'
'Radha Krishna, Palakodety'
'Mongin, Florence'

_publ_section_title
;
 Iodoferrocene as a partner in N-arylation of amides
;
_journal_issue 37
_journal_name_full 'New Journal of Chemistry'
_journal_page_first 15928
_journal_page_last 15941
_journal_paper_doi 10.1039/D0NJ03470C
_journal_volume 44
_journal_year 2020
_chemical_compound_source 'synthesis as described'
_chemical_formula_moiety 'C18 H16 Cl Fe N O'
_chemical_formula_sum 'C18 H16 Cl Fe N O'
_chemical_formula_weight 353.62
_space_group_crystal_system triclinic
_space_group_IT_number 2
_space_group_name_Hall '-P 1'
_space_group_name_H-M_alt 'P -1'
_atom_sites_solution_hydrogens geom
_atom_sites_solution_primary dual
_atom_sites_solution_secondary difmap
_audit_update_record
;
2020-07-07 deposited with the CCDC.	2020-09-04 downloaded from the CCDC.
;
_cell_angle_alpha 109.852(3)
_cell_angle_beta 100.413(3)
_cell_angle_gamma 91.180(4)
_cell_formula_units_Z 4
_cell_length_a 10.3749(11)
_cell_length_b 11.6955(13)
_cell_length_c 13.3758(12)
_cell_measurement_reflns_used 9888
_cell_measurement_temperature 150
_cell_measurement_theta_max 27.5420
_cell_measurement_theta_min 2.3287
_cell_measurement_wavelength 0.710730
_cell_volume 1495.5(3)
_computing_cell_refinement 'APEX3 (Bruker, 2015)'
_computing_data_collection 'SAINT (Bruker, 2014)'
_computing_data_reduction 'SAINT (Bruker, 2014)'
_computing_molecular_graphics
;
   'SXGRAPH (L. Farrugia, 1999), Mercury (CSD, 2016)'
;
_computing_publication_material 'CRYSCALC (T. Roisnel, local program, 2019)'
_computing_structure_refinement 'SHELXL-2018_3 (Sheldrick, 2018)'
_computing_structure_solution 'SHELXT (G. Sheldrick, 2015)'
_diffrn_ambient_temperature 150
_diffrn_detector '(CMOS) PHOTON 100'
_diffrn_detector_area_resol_mean 10.4167
_diffrn_measured_fraction_theta_full 0.990
_diffrn_measured_fraction_theta_max 0.987
_diffrn_measurement_device_type 'D8 VENTURE Bruker AXS'
_diffrn_measurement_method 'rotation images'
_diffrn_orient_matrix_UB_11 0.0190262
_diffrn_orient_matrix_UB_12 0.0898840
_diffrn_orient_matrix_UB_13 0.0191385
_diffrn_orient_matrix_UB_21 0.0820114
_diffrn_orient_matrix_UB_22 -0.0147273
_diffrn_orient_matrix_UB_23 -0.0302116
_diffrn_orient_matrix_UB_31 -0.0509135
_diffrn_orient_matrix_UB_32 -0.0057626
_diffrn_orient_matrix_UB_33 -0.0728092
_diffrn_radiation_monochromator 'multilayer monochromator'
_diffrn_radiation_probe x-ray
_diffrn_radiation_source 'Incoatec microfocus sealed tube'
_diffrn_radiation_type MoK\a
_diffrn_radiation_wavelength 0.71073
_diffrn_reflns_av_R_equivalents 0.0326
_diffrn_reflns_av_unetI/netI 0.0287
_diffrn_reflns_limit_h_max 13
_diffrn_reflns_limit_h_min -13
_diffrn_reflns_limit_k_max 15
_diffrn_reflns_limit_k_min -15
_diffrn_reflns_limit_l_max 17
_diffrn_reflns_limit_l_min -17
_diffrn_reflns_number 29628
_diffrn_reflns_theta_full 25.242
_diffrn_reflns_theta_max 27.549
_diffrn_reflns_theta_min 2.329
_diffrn_source_current 1.0
_diffrn_source_voltage 50.0
_exptl_absorpt_coefficient_mu 1.187
_exptl_absorpt_correction_T_max 0.808
_exptl_absorpt_correction_T_min 0.696
_exptl_absorpt_correction_type multi-scan
_exptl_absorpt_process_details
;
  [Sheldrick, G.M. (2014). SADABS Bruker AXS Inc., Madison, Wisconsin, USA]
;
_exptl_crystal_colour orange
_exptl_crystal_density_diffrn 1.571
_exptl_crystal_description block
_exptl_crystal_F_000 728
_exptl_crystal_size_max 0.460
_exptl_crystal_size_mid 0.250
_exptl_crystal_size_min 0.180
_refine_diff_density_max 1.594
_refine_diff_density_min -0.545
_refine_diff_density_rms 0.087
_refine_ls_extinction_method none
_refine_ls_goodness_of_fit_ref 1.055
_refine_ls_hydrogen_treatment constr
_refine_ls_matrix_type full
_refine_ls_number_parameters 399
_refine_ls_number_reflns 6806
_refine_ls_number_restraints 0
_refine_ls_restrained_S_all 1.055
_refine_ls_R_factor_all 0.0446
_refine_ls_R_factor_gt 0.0391
_refine_ls_shift/su_max 0.030
_refine_ls_shift/su_mean 0.000
_refine_ls_structure_factor_coef Fsqd
_refine_ls_weighting_details 'w=1/[\s^2^(Fo^2^)+(0.0424P)^2^+2.5530P] where P=(Fo^2^+2Fc^2^)/3'
_refine_ls_weighting_scheme calc
_refine_ls_wR_factor_gt 0.1001
_refine_ls_wR_factor_ref 0.1040
_reflns_Friedel_coverage 0.000
_reflns_number_gt 6090
_reflns_number_total 6806
_reflns_threshold_expression >2sigma(I)
_cod_data_source_file d0nj03470c2.cif
_cod_data_source_block WE9512
_cod_depositor_comments 'Adding full bibliography for 7059953--7059970.cif.'
_cod_database_code 7059964

loop_
_space_group_symop_operation_xyz
'x, y, z'
'-x, -y, -z'

loop_
_atom_site_label
_atom_site_type_symbol
_atom_site_fract_x
_atom_site_fract_y
_atom_site_fract_z
_atom_site_U_iso_or_equiv
_atom_site_adp_type
_atom_site_occupancy
_atom_site_site_symmetry_order
_atom_site_calc_flag
_atom_site_refinement_flags_posn
_atom_site_refinement_flags_adp
_atom_site_refinement_flags_occupancy
_atom_site_disorder_assembly
_atom_site_disorder_group
Fe1 Fe 0.43316(3) 0.64032(3) 0.21038(2) 0.01470(9) Uani 1 1 d . . . . .
Cl1 Cl 0.40142(7) 1.12157(6) 0.06727(5) 0.03170(15) Uani 1 1 d . . . . .
C1 C 0.4429(2) 0.4563(2) 0.1447(2) 0.0231(5) Uani 1 1 d . . . . .
H1 H 0.427141 0.409644 0.069356 0.028 Uiso 1 1 calc R U . . .
C2 C 0.3469(2) 0.4811(2) 0.2115(2) 0.0235(5) Uani 1 1 d . . . . .
H2 H 0.256069 0.453608 0.188593 0.028 Uiso 1 1 calc R U . . .
C3 C 0.4108(3) 0.5540(2) 0.3181(2) 0.0248(5) Uani 1 1 d . . . . .
H3 H 0.370326 0.583970 0.379218 0.030 Uiso 1 1 calc R U . . .
C4 C 0.5465(3) 0.5745(2) 0.3174(2) 0.0254(5) Uani 1 1 d . . . . .
H4 H 0.612257 0.620820 0.378021 0.030 Uiso 1 1 calc R U . . .
C5 C 0.5663(2) 0.5137(2) 0.2105(2) 0.0244(5) Uani 1 1 d . . . . .
H5 H 0.647599 0.511745 0.187059 0.029 Uiso 1 1 calc R U . . .
C6 C 0.4993(2) 0.81857(19) 0.24712(18) 0.0166(4) Uani 1 1 d . . . . .
H6 H 0.569774 0.862540 0.304565 0.020 Uiso 1 1 calc R U . . .
C7 C 0.5093(2) 0.7485(2) 0.13929(19) 0.0204(5) Uani 1 1 d . . . . .
H7 H 0.587938 0.739078 0.111473 0.025 Uiso 1 1 calc R U . . .
C8 C 0.3817(2) 0.6947(2) 0.07990(19) 0.0235(5) Uani 1 1 d . . . . .
H8 H 0.360893 0.642525 0.006068 0.028 Uiso 1 1 calc R U . . .
C9 C 0.2903(2) 0.7325(2) 0.15013(18) 0.0198(4) Uani 1 1 d . . . . .
H9 H 0.198193 0.710099 0.132023 0.024 Uiso 1 1 calc R U . . .
C10 C 0.3636(2) 0.81058(19) 0.25305(18) 0.0158(4) Uani 1 1 d . . . . .
N11 N 0.30963(18) 0.87843(17) 0.34339(15) 0.0167(4) Uani 1 1 d . . . . .
C12 C 0.2120(2) 0.8157(2) 0.3779(2) 0.0202(4) Uani 1 1 d . . . . .
H12A H 0.257078 0.773620 0.424482 0.030 Uiso 1 1 calc R U . . .
H12B H 0.155274 0.755987 0.314021 0.030 Uiso 1 1 calc R U . . .
H12C H 0.158290 0.875452 0.418447 0.030 Uiso 1 1 calc R U . . .
C13 C 0.3435(2) 0.9999(2) 0.39950(18) 0.0170(4) Uani 1 1 d . . . . .
O14 O 0.31135(18) 1.05121(16) 0.48691(14) 0.0258(4) Uani 1 1 d . . . . .
C15 C 0.4142(2) 1.07501(19) 0.35068(19) 0.0165(4) Uani 1 1 d . . . . .
C16 C 0.5020(2) 1.1728(2) 0.4217(2) 0.0206(4) Uani 1 1 d . . . . .
H16 H 0.521490 1.185106 0.497031 0.025 Uiso 1 1 calc R U . . .
C17 C 0.5615(2) 1.2525(2) 0.3825(2) 0.0226(5) Uani 1 1 d . . . . .
H17 H 0.622974 1.317637 0.430989 0.027 Uiso 1 1 calc R U . . .
C18 C 0.5314(2) 1.2370(2) 0.2737(2) 0.0226(5) Uani 1 1 d . . . . .
H18 H 0.570727 1.291695 0.246791 0.027 Uiso 1 1 calc R U . . .
C19 C 0.4430(2) 1.1405(2) 0.20443(18) 0.0194(4) Uani 1 1 d . . . . .
C20 C 0.3849(2) 1.0581(2) 0.24072(19) 0.0183(4) Uani 1 1 d . . . . .
H20 H 0.326063 0.991413 0.191285 0.022 Uiso 1 1 calc R U . . .
Fe2 Fe 0.08207(3) 0.87135(3) 0.79103(2) 0.01613(9) Uani 1 1 d . . . . .
Cl2 Cl 0.13077(7) 0.39404(6) 0.94072(5) 0.03329(15) Uani 1 1 d . . . . .
C51 C 0.1534(3) 0.9342(2) 0.6838(2) 0.0280(5) Uani 1 1 d . . . . .
H51 H 0.194664 0.888016 0.626962 0.034 Uiso 1 1 calc R U . . .
C52 C 0.2176(2) 1.0012(2) 0.7922(2) 0.0255(5) Uani 1 1 d . . . . .
H52 H 0.309374 1.007730 0.820496 0.031 Uiso 1 1 calc R U . . .
C53 C 0.1205(3) 1.0568(2) 0.8509(2) 0.0251(5) Uani 1 1 d . . . . .
H53 H 0.135668 1.106708 0.925425 0.030 Uiso 1 1 calc R U . . .
C54 C -0.0038(2) 1.0242(2) 0.7780(2) 0.0242(5) Uani 1 1 d . . . . .
H54 H -0.086053 1.049267 0.795342 0.029 Uiso 1 1 calc R U . . .
C55 C 0.0164(3) 0.9482(2) 0.6753(2) 0.0259(5) Uani 1 1 d . . . . .
H55 H -0.049856 0.912777 0.611922 0.031 Uiso 1 1 calc R U . . .
C56 C -0.0337(2) 0.7782(2) 0.85333(19) 0.0232(5) Uani 1 1 d . . . . .
H56 H -0.117648 0.797695 0.869716 0.028 Uiso 1 1 calc R U . . .
C57 C 0.0908(3) 0.8229(2) 0.9246(2) 0.0281(5) Uani 1 1 d . . . . .
H57 H 0.104014 0.877385 0.997508 0.034 Uiso 1 1 calc R U . . .
C58 C 0.1919(2) 0.7724(2) 0.8682(2) 0.0256(5) Uani 1 1 d . . . . .
H58 H 0.283704 0.786804 0.897197 0.031 Uiso 1 1 calc R U . . .
C59 C 0.1317(2) 0.6965(2) 0.7608(2) 0.0201(4) Uani 1 1 d . . . . .
H59 H 0.175813 0.652759 0.704948 0.024 Uiso 1 1 calc R U . . .
C60 C -0.0078(2) 0.6985(2) 0.75266(19) 0.0174(4) Uani 1 1 d . . . . .
N61 N -0.10441(18) 0.62693(17) 0.66217(16) 0.0174(4) Uani 1 1 d . . . . .
C62 C -0.2192(2) 0.6847(2) 0.6262(2) 0.0209(5) Uani 1 1 d . . . . .
H62A H -0.189781 0.754876 0.609282 0.031 Uiso 1 1 calc R U . . .
H62B H -0.269642 0.712124 0.684116 0.031 Uiso 1 1 calc R U . . .
H62C H -0.274944 0.625549 0.561334 0.031 Uiso 1 1 calc R U . . .
C63 C -0.0982(2) 0.5056(2) 0.60720(18) 0.0178(4) Uani 1 1 d . . . . .
O64 O -0.17306(17) 0.45205(16) 0.51998(15) 0.0266(4) Uani 1 1 d . . . . .
C65 C -0.0039(2) 0.4343(2) 0.65641(19) 0.0171(4) Uani 1 1 d . . . . .
C66 C 0.0460(2) 0.3370(2) 0.58469(19) 0.0200(4) Uani 1 1 d . . . . .
H66 H 0.026666 0.323647 0.509202 0.024 Uiso 1 1 calc R U . . .
C67 C 0.1239(2) 0.2595(2) 0.6228(2) 0.0221(5) Uani 1 1 d . . . . .
H67 H 0.159569 0.194887 0.573663 0.027 Uiso 1 1 calc R U . . .
C68 C 0.1497(2) 0.2763(2) 0.7325(2) 0.0216(5) Uani 1 1 d . . . . .
H68 H 0.201976 0.222947 0.758888 0.026 Uiso 1 1 calc R U . . .
C69 C 0.0984(2) 0.3715(2) 0.80246(18) 0.0187(4) Uani 1 1 d . . . . .
C70 C 0.0224(2) 0.4523(2) 0.76686(19) 0.0179(4) Uani 1 1 d . . . . .
H70 H -0.010767 0.518127 0.816789 0.021 Uiso 1 1 calc R U . . .

loop_
_atom_site_aniso_label
_atom_site_aniso_U_11
_atom_site_aniso_U_22
_atom_site_aniso_U_33
_atom_site_aniso_U_23
_atom_site_aniso_U_13
_atom_site_aniso_U_12
Fe1 0.01543(15) 0.01380(15) 0.01390(16) 0.00361(11) 0.00300(11) 0.00074(11)
Cl1 0.0416(4) 0.0338(3) 0.0206(3) 0.0123(2) 0.0035(3) -0.0004(3)
C1 0.0274(12) 0.0148(10) 0.0241(12) 0.0027(9) 0.0061(10) 0.0010(9)
C2 0.0235(11) 0.0164(10) 0.0311(13) 0.0071(9) 0.0091(10) -0.0012(9)
C3 0.0357(13) 0.0199(11) 0.0235(12) 0.0115(9) 0.0099(10) 0.0039(10)
C4 0.0291(12) 0.0184(11) 0.0269(13) 0.0106(9) -0.0037(10) 0.0001(9)
C5 0.0192(11) 0.0179(11) 0.0374(14) 0.0104(10) 0.0071(10) 0.0034(9)
C6 0.0158(10) 0.0144(10) 0.0201(11) 0.0064(8) 0.0046(8) 0.0006(8)
C7 0.0227(11) 0.0218(11) 0.0205(11) 0.0098(9) 0.0089(9) 0.0030(9)
C8 0.0292(12) 0.0254(12) 0.0146(11) 0.0062(9) 0.0025(9) 0.0043(10)
C9 0.0199(10) 0.0211(11) 0.0176(11) 0.0082(9) -0.0011(9) 0.0018(8)
C10 0.0175(10) 0.0147(10) 0.0166(10) 0.0066(8) 0.0043(8) 0.0030(8)
N11 0.0151(8) 0.0168(9) 0.0191(9) 0.0059(7) 0.0069(7) 0.0001(7)
C12 0.0157(10) 0.0222(11) 0.0248(11) 0.0092(9) 0.0074(9) -0.0018(8)
C13 0.0145(9) 0.0170(10) 0.0201(11) 0.0068(8) 0.0045(8) 0.0024(8)
O14 0.0303(9) 0.0225(8) 0.0250(9) 0.0045(7) 0.0142(7) 0.0024(7)
C15 0.0134(9) 0.0152(10) 0.0232(11) 0.0078(8) 0.0066(8) 0.0042(8)
C16 0.0190(10) 0.0193(10) 0.0233(12) 0.0074(9) 0.0035(9) 0.0036(8)
C17 0.0188(10) 0.0179(11) 0.0285(12) 0.0063(9) 0.0021(9) -0.0020(8)
C18 0.0180(10) 0.0214(11) 0.0326(13) 0.0128(10) 0.0085(9) 0.0036(9)
C19 0.0199(10) 0.0227(11) 0.0181(11) 0.0092(9) 0.0051(9) 0.0076(9)
C20 0.0154(10) 0.0162(10) 0.0221(11) 0.0059(8) 0.0023(8) 0.0037(8)
Fe2 0.01809(16) 0.01550(16) 0.01509(16) 0.00607(12) 0.00256(12) 0.00191(12)
Cl2 0.0444(4) 0.0337(3) 0.0207(3) 0.0102(2) 0.0014(3) 0.0126(3)
C51 0.0419(15) 0.0244(12) 0.0267(13) 0.0149(10) 0.0169(11) 0.0077(11)
C52 0.0208(11) 0.0219(11) 0.0376(14) 0.0159(10) 0.0048(10) -0.0005(9)
C53 0.0308(13) 0.0156(10) 0.0247(12) 0.0037(9) 0.0018(10) 0.0003(9)
C54 0.0229(11) 0.0196(11) 0.0306(13) 0.0104(10) 0.0029(10) 0.0051(9)
C55 0.0361(14) 0.0199(11) 0.0212(12) 0.0103(9) -0.0014(10) 0.0010(10)
C56 0.0253(12) 0.0266(12) 0.0205(11) 0.0105(9) 0.0074(9) 0.0002(9)
C57 0.0365(14) 0.0300(13) 0.0184(11) 0.0118(10) 0.0010(10) -0.0029(11)
C58 0.0227(11) 0.0270(12) 0.0300(13) 0.0184(10) -0.0040(10) -0.0014(9)
C59 0.0183(10) 0.0164(10) 0.0286(12) 0.0123(9) 0.0032(9) 0.0032(8)
C60 0.0172(10) 0.0151(10) 0.0222(11) 0.0089(8) 0.0050(8) 0.0018(8)
N61 0.0126(8) 0.0174(9) 0.0232(10) 0.0087(7) 0.0024(7) 0.0040(7)
C62 0.0153(10) 0.0220(11) 0.0273(12) 0.0106(9) 0.0044(9) 0.0072(8)
C63 0.0165(10) 0.0174(10) 0.0217(11) 0.0084(8) 0.0059(9) 0.0015(8)
O64 0.0252(9) 0.0234(9) 0.0264(9) 0.0064(7) -0.0023(7) 0.0018(7)
C65 0.0134(9) 0.0157(10) 0.0240(11) 0.0088(8) 0.0046(8) 0.0004(8)
C66 0.0199(10) 0.0191(10) 0.0224(11) 0.0073(9) 0.0073(9) 0.0017(8)
C67 0.0201(11) 0.0171(10) 0.0288(12) 0.0054(9) 0.0090(9) 0.0041(8)
C68 0.0170(10) 0.0183(10) 0.0298(12) 0.0105(9) 0.0016(9) 0.0019(8)
C69 0.0182(10) 0.0179(10) 0.0193(11) 0.0067(8) 0.0020(8) -0.0027(8)
C70 0.0152(10) 0.0146(10) 0.0244(11) 0.0066(8) 0.0056(8) 0.0011(8)

loop_
_atom_type_symbol
_atom_type_description
_atom_type_scat_dispersion_real
_atom_type_scat_dispersion_imag
_atom_type_scat_source
C C 0.0033 0.0016 'International Tables Vol C Tables 4.2.6.8 and 6.1.1.4'
H H 0.0000 0.0000 'International Tables Vol C Tables 4.2.6.8 and 6.1.1.4'
Cl Cl 0.1484 0.1585 'International Tables Vol C Tables 4.2.6.8 and 6.1.1.4'
Fe Fe 0.3463 0.8444 'International Tables Vol C Tables 4.2.6.8 and 6.1.1.4'
N N 0.0061 0.0033 'International Tables Vol C Tables 4.2.6.8 and 6.1.1.4'
O O 0.0106 0.0060 'International Tables Vol C Tables 4.2.6.8 and 6.1.1.4'

loop_
_geom_angle_atom_site_label_1
_geom_angle_atom_site_label_2
_geom_angle_atom_site_label_3
_geom_angle
_geom_angle_site_symmetry_1
_geom_angle_site_symmetry_3
_geom_angle_publ_flag
C8 Fe1 C1 104.62(10) . . ?
C8 Fe1 C7 40.79(10) . . ?
C1 Fe1 C7 117.84(10) . . ?
C8 Fe1 C6 68.81(9) . . ?
C1 Fe1 C6 153.63(9) . . ?
C7 Fe1 C6 40.66(9) . . ?
C8 Fe1 C5 121.13(10) . . ?
C1 Fe1 C5 40.69(10) . . ?
C7 Fe1 C5 104.38(10) . . ?
C6 Fe1 C5 119.40(9) . . ?
C8 Fe1 C4 158.64(11) . . ?
C1 Fe1 C4 68.31(10) . . ?
C7 Fe1 C4 123.15(10) . . ?
C6 Fe1 C4 108.08(9) . . ?
C5 Fe1 C4 40.56(10) . . ?
C8 Fe1 C2 120.50(10) . . ?
C1 Fe1 C2 40.72(9) . . ?
C7 Fe1 C2 154.38(10) . . ?
C6 Fe1 C2 164.31(9) . . ?
C5 Fe1 C2 68.33(10) . . ?
C4 Fe1 C2 68.10(10) . . ?
C8 Fe1 C9 40.72(9) . . ?
C1 Fe1 C9 123.47(10) . . ?
C7 Fe1 C9 68.59(9) . . ?
C6 Fe1 C9 69.05(9) . . ?
C5 Fe1 C9 158.83(10) . . ?
C4 Fe1 C9 159.71(10) . . ?
C2 Fe1 C9 108.93(10) . . ?
C8 Fe1 C10 68.06(9) . . ?
C1 Fe1 C10 162.30(10) . . ?
C7 Fe1 C10 67.88(9) . . ?
C6 Fe1 C10 40.67(8) . . ?
C5 Fe1 C10 156.93(9) . . ?
C4 Fe1 C10 124.23(9) . . ?
C2 Fe1 C10 127.88(9) . . ?
C9 Fe1 C10 40.66(9) . . ?
C8 Fe1 C3 157.41(11) . . ?
C1 Fe1 C3 68.22(10) . . ?
C7 Fe1 C3 161.68(10) . . ?
C6 Fe1 C3 127.06(9) . . ?
C5 Fe1 C3 68.24(10) . . ?
C4 Fe1 C3 40.57(10) . . ?
C2 Fe1 C3 40.29(10) . . ?
C9 Fe1 C3 124.18(10) . . ?
C10 Fe1 C3 112.01(9) . . ?
C5 C1 C2 108.0(2) . . ?
C5 C1 Fe1 69.78(13) . . ?
C2 C1 Fe1 70.11(13) . . ?
C5 C1 H1 126.0 . . ?
C2 C1 H1 126.0 . . ?
Fe1 C1 H1 125.7 . . ?
C3 C2 C1 108.1(2) . . ?
C3 C2 Fe1 70.09(13) . . ?
C1 C2 Fe1 69.16(13) . . ?
C3 C2 H2 126.0 . . ?
C1 C2 H2 126.0 . . ?
Fe1 C2 H2 126.3 . . ?
C2 C3 C4 107.9(2) . . ?
C2 C3 Fe1 69.62(14) . . ?
C4 C3 Fe1 69.30(14) . . ?
C2 C3 H3 126.1 . . ?
C4 C3 H3 126.1 . . ?
Fe1 C3 H3 126.6 . . ?
C5 C4 C3 108.1(2) . . ?
C5 C4 Fe1 69.55(14) . . ?
C3 C4 Fe1 70.13(14) . . ?
C5 C4 H4 125.9 . . ?
C3 C4 H4 125.9 . . ?
Fe1 C4 H4 126.0 . . ?
C4 C5 C1 107.9(2) . . ?
C4 C5 Fe1 69.89(14) . . ?
C1 C5 Fe1 69.52(14) . . ?
C4 C5 H5 126.0 . . ?
C1 C5 H5 126.0 . . ?
Fe1 C5 H5 126.1 . . ?
C7 C6 C10 107.19(19) . . ?
C7 C6 Fe1 69.61(13) . . ?
C10 C6 Fe1 70.27(12) . . ?
C7 C6 H6 126.4 . . ?
C10 C6 H6 126.4 . . ?
Fe1 C6 H6 125.3 . . ?
C6 C7 C8 108.6(2) . . ?
C6 C7 Fe1 69.73(12) . . ?
C8 C7 Fe1 69.53(13) . . ?
C6 C7 H7 125.7 . . ?
C8 C7 H7 125.7 . . ?
Fe1 C7 H7 126.6 . . ?
C7 C8 C9 108.4(2) . . ?
C7 C8 Fe1 69.68(13) . . ?
C9 C8 Fe1 70.26(13) . . ?
C7 C8 H8 125.8 . . ?
C9 C8 H8 125.8 . . ?
Fe1 C8 H8 125.8 . . ?
C8 C9 C10 106.9(2) . . ?
C8 C9 Fe1 69.02(13) . . ?
C10 C9 Fe1 69.79(12) . . ?
C8 C9 H9 126.5 . . ?
C10 C9 H9 126.5 . . ?
Fe1 C9 H9 126.2 . . ?
N11 C10 C6 125.1(2) . . ?
N11 C10 C9 125.8(2) . . ?
C6 C10 C9 108.91(19) . . ?
N11 C10 Fe1 131.88(15) . . ?
C6 C10 Fe1 69.06(12) . . ?
C9 C10 Fe1 69.55(12) . . ?
C13 N11 C10 123.23(18) . . ?
C13 N11 C12 118.15(18) . . ?
C10 N11 C12 118.62(18) . . ?
N11 C12 H12A 109.5 . . ?
N11 C12 H12B 109.5 . . ?
H12A C12 H12B 109.5 . . ?
N11 C12 H12C 109.5 . . ?
H12A C12 H12C 109.5 . . ?
H12B C12 H12C 109.5 . . ?
O14 C13 N11 121.3(2) . . ?
O14 C13 C15 118.8(2) . . ?
N11 C13 C15 119.72(19) . . ?
C20 C15 C16 119.7(2) . . ?
C20 C15 C13 122.5(2) . . ?
C16 C15 C13 117.5(2) . . ?
C15 C16 C17 120.2(2) . . ?
C15 C16 H16 119.9 . . ?
C17 C16 H16 119.9 . . ?
C18 C17 C16 120.3(2) . . ?
C18 C17 H17 119.9 . . ?
C16 C17 H17 119.9 . . ?
C17 C18 C19 118.8(2) . . ?
C17 C18 H18 120.6 . . ?
C19 C18 H18 120.6 . . ?
C18 C19 C20 122.1(2) . . ?
C18 C19 Cl1 119.38(18) . . ?
C20 C19 Cl1 118.49(18) . . ?
C19 C20 C15 118.8(2) . . ?
C19 C20 H20 120.6 . . ?
C15 C20 H20 120.6 . . ?
C58 Fe2 C57 40.92(11) . . ?
C58 Fe2 C59 40.89(10) . . ?
C57 Fe2 C59 68.94(10) . . ?
C58 Fe2 C52 102.97(10) . . ?
C57 Fe2 C52 119.72(11) . . ?
C59 Fe2 C52 119.03(10) . . ?
C58 Fe2 C53 118.06(10) . . ?
C57 Fe2 C53 104.81(11) . . ?
C59 Fe2 C53 154.10(10) . . ?
C52 Fe2 C53 40.74(10) . . ?
C58 Fe2 C51 120.96(11) . . ?
C57 Fe2 C51 156.57(12) . . ?
C59 Fe2 C51 106.99(10) . . ?
C52 Fe2 C51 40.57(11) . . ?
C53 Fe2 C51 68.29(10) . . ?
C58 Fe2 C54 155.69(11) . . ?
C57 Fe2 C54 122.35(11) . . ?
C59 Fe2 C54 163.21(10) . . ?
C52 Fe2 C54 68.20(10) . . ?
C53 Fe2 C54 40.66(10) . . ?
C51 Fe2 C54 67.83(10) . . ?
C58 Fe2 C56 68.88(10) . . ?
C57 Fe2 C56 40.77(10) . . ?
C59 Fe2 C56 69.16(10) . . ?
C52 Fe2 C56 157.64(11) . . ?
C53 Fe2 C56 123.34(10) . . ?
C51 Fe2 C56 161.29(11) . . ?
C54 Fe2 C56 110.30(10) . . ?
C58 Fe2 C55 159.32(11) . . ?
C57 Fe2 C55 159.72(11) . . ?
C59 Fe2 C55 125.71(10) . . ?
C52 Fe2 C55 68.18(10) . . ?
C53 Fe2 C55 68.18(10) . . ?
C51 Fe2 C55 40.42(11) . . ?
C54 Fe2 C55 40.16(10) . . ?
C56 Fe2 C55 126.08(11) . . ?
C58 Fe2 C60 68.22(9) . . ?
C57 Fe2 C60 68.04(10) . . ?
C59 Fe2 C60 40.85(9) . . ?
C52 Fe2 C60 157.37(10) . . ?
C53 Fe2 C60 161.85(10) . . ?
C51 Fe2 C60 124.85(10) . . ?
C54 Fe2 C60 127.97(10) . . ?
C56 Fe2 C60 40.53(9) . . ?
C55 Fe2 C60 112.47(10) . . ?
C52 C51 C55 108.1(2) . . ?
C52 C51 Fe2 69.28(14) . . ?
C55 C51 Fe2 70.13(14) . . ?
C52 C51 H51 126.0 . . ?
C55 C51 H51 126.0 . . ?
Fe2 C51 H51 126.2 . . ?
C51 C52 C53 108.0(2) . . ?
C51 C52 Fe2 70.15(14) . . ?
C53 C52 Fe2 69.65(14) . . ?
C51 C52 H52 126.0 . . ?
C53 C52 H52 126.0 . . ?
Fe2 C52 H52 125.8 . . ?
C52 C53 C54 107.7(2) . . ?
C52 C53 Fe2 69.61(14) . . ?
C54 C53 Fe2 70.31(13) . . ?
C52 C53 H53 126.1 . . ?
C54 C53 H53 126.1 . . ?
Fe2 C53 H53 125.5 . . ?
C55 C54 C53 108.2(2) . . ?
C55 C54 Fe2 70.03(14) . . ?
C53 C54 Fe2 69.03(14) . . ?
C55 C54 H54 125.9 . . ?
C53 C54 H54 125.9 . . ?
Fe2 C54 H54 126.6 . . ?
C54 C55 C51 108.0(2) . . ?
C54 C55 Fe2 69.81(14) . . ?
C51 C55 Fe2 69.45(14) . . ?
C54 C55 H55 126.0 . . ?
C51 C55 H55 126.0 . . ?
Fe2 C55 H55 126.3 . . ?
C57 C56 C60 106.9(2) . . ?
C57 C56 Fe2 68.72(14) . . ?
C60 C56 Fe2 69.89(13) . . ?
C57 C56 H56 126.5 . . ?
C60 C56 H56 126.5 . . ?
Fe2 C56 H56 126.4 . . ?
C58 C57 C56 108.7(2) . . ?
C58 C57 Fe2 69.47(14) . . ?
C56 C57 Fe2 70.51(14) . . ?
C58 C57 H57 125.7 . . ?
C56 C57 H57 125.7 . . ?
Fe2 C57 H57 125.9 . . ?
C57 C58 C59 108.3(2) . . ?
C57 C58 Fe2 69.61(14) . . ?
C59 C58 Fe2 69.78(13) . . ?
C57 C58 H58 125.8 . . ?
C59 C58 H58 125.8 . . ?
Fe2 C58 H58 126.3 . . ?
C58 C59 C60 107.2(2) . . ?
C58 C59 Fe2 69.33(13) . . ?
C60 C59 Fe2 70.46(13) . . ?
C58 C59 H59 126.4 . . ?
C60 C59 H59 126.4 . . ?
Fe2 C59 H59 125.4 . . ?
N61 C60 C56 125.5(2) . . ?
N61 C60 C59 125.5(2) . . ?
C56 C60 C59 108.9(2) . . ?
N61 C60 Fe2 130.91(16) . . ?
C56 C60 Fe2 69.58(13) . . ?
C59 C60 Fe2 68.69(12) . . ?
C63 N61 C60 123.63(18) . . ?
C63 N61 C62 117.71(19) . . ?
C60 N61 C62 118.65(18) . . ?
N61 C62 H62A 109.5 . . ?
N61 C62 H62B 109.5 . . ?
H62A C62 H62B 109.5 . . ?
N61 C62 H62C 109.5 . . ?
H62A C62 H62C 109.5 . . ?
H62B C62 H62C 109.5 . . ?
O64 C63 N61 121.0(2) . . ?
O64 C63 C65 119.0(2) . . ?
N61 C63 C65 119.9(2) . . ?
C70 C65 C66 119.6(2) . . ?
C70 C65 C63 123.1(2) . . ?
C66 C65 C63 116.8(2) . . ?
C67 C66 C65 120.5(2) . . ?
C67 C66 H66 119.7 . . ?
C65 C66 H66 119.7 . . ?
C68 C67 C66 120.1(2) . . ?
C68 C67 H67 119.9 . . ?
C66 C67 H67 119.9 . . ?
C69 C68 C67 119.0(2) . . ?
C69 C68 H68 120.5 . . ?
C67 C68 H68 120.5 . . ?
C68 C69 C70 122.2(2) . . ?
C68 C69 Cl2 119.41(18) . . ?
C70 C69 Cl2 118.42(18) . . ?
C69 C70 C65 118.6(2) . . ?
C69 C70 H70 120.7 . . ?
C65 C70 H70 120.7 . . ?

loop_
_geom_bond_atom_site_label_1
_geom_bond_atom_site_label_2
_geom_bond_distance
_geom_bond_site_symmetry_2
_geom_bond_publ_flag
Fe1 C8 2.041(2) . ?
Fe1 C1 2.042(2) . ?
Fe1 C7 2.043(2) . ?
Fe1 C6 2.045(2) . ?
Fe1 C5 2.045(2) . ?
Fe1 C4 2.050(2) . ?
Fe1 C2 2.055(2) . ?
Fe1 C9 2.058(2) . ?
Fe1 C10 2.061(2) . ?
Fe1 C3 2.061(2) . ?
Cl1 C19 1.742(2) . ?
C1 C5 1.421(3) . ?
C1 C2 1.425(3) . ?
C1 H1 0.9500 . ?
C2 C3 1.417(4) . ?
C2 H2 0.9500 . ?
C3 C4 1.425(4) . ?
C3 H3 0.9500 . ?
C4 C5 1.420(4) . ?
C4 H4 0.9500 . ?
C5 H5 0.9500 . ?
C6 C7 1.420(3) . ?
C6 C10 1.427(3) . ?
C6 H6 0.9500 . ?
C7 C8 1.423(3) . ?
C7 H7 0.9500 . ?
C8 C9 1.426(3) . ?
C8 H8 0.9500 . ?
C9 C10 1.431(3) . ?
C9 H9 0.9500 . ?
C10 N11 1.420(3) . ?
N11 C13 1.365(3) . ?
N11 C12 1.466(3) . ?
C12 H12A 0.9800 . ?
C12 H12B 0.9800 . ?
C12 H12C 0.9800 . ?
C13 O14 1.229(3) . ?
C13 C15 1.508(3) . ?
C15 C20 1.390(3) . ?
C15 C16 1.395(3) . ?
C16 C17 1.397(3) . ?
C16 H16 0.9500 . ?
C17 C18 1.380(4) . ?
C17 H17 0.9500 . ?
C18 C19 1.383(3) . ?
C18 H18 0.9500 . ?
C19 C20 1.389(3) . ?
C20 H20 0.9500 . ?
Fe2 C58 2.035(2) . ?
Fe2 C57 2.037(2) . ?
Fe2 C59 2.041(2) . ?
Fe2 C52 2.042(2) . ?
Fe2 C53 2.043(2) . ?
Fe2 C51 2.054(2) . ?
Fe2 C54 2.060(2) . ?
Fe2 C56 2.061(2) . ?
Fe2 C55 2.063(2) . ?
Fe2 C60 2.065(2) . ?
Cl2 C69 1.744(2) . ?
C51 C52 1.420(4) . ?
C51 C55 1.422(4) . ?
C51 H51 0.9500 . ?
C52 C53 1.422(4) . ?
C52 H52 0.9500 . ?
C53 C54 1.426(4) . ?
C53 H53 0.9500 . ?
C54 C55 1.415(4) . ?
C54 H54 0.9500 . ?
C55 H55 0.9500 . ?
C56 C57 1.428(4) . ?
C56 C60 1.429(3) . ?
C56 H56 0.9500 . ?
C57 C58 1.423(4) . ?
C57 H57 0.9500 . ?
C58 C59 1.424(4) . ?
C58 H58 0.9500 . ?
C59 C60 1.433(3) . ?
C59 H59 0.9500 . ?
C60 N61 1.417(3) . ?
N61 C63 1.367(3) . ?
N61 C62 1.467(3) . ?
C62 H62A 0.9800 . ?
C62 H62B 0.9800 . ?
C62 H62C 0.9800 . ?
C63 O64 1.230(3) . ?
C63 C65 1.503(3) . ?
C65 C70 1.394(3) . ?
C65 C66 1.395(3) . ?
C66 C67 1.389(3) . ?
C66 H66 0.9500 . ?
C67 C68 1.386(4) . ?
C67 H67 0.9500 . ?
C68 C69 1.377(3) . ?
C68 H68 0.9500 . ?
C69 C70 1.393(3) . ?
C70 H70 0.9500 . ?

loop_
_geom_torsion_atom_site_label_1
_geom_torsion_atom_site_label_2
_geom_torsion_atom_site_label_3
_geom_torsion_atom_site_label_4
_geom_torsion
_geom_torsion_site_symmetry_1
_geom_torsion_site_symmetry_2
_geom_torsion_site_symmetry_3
_geom_torsion_site_symmetry_4
_geom_torsion_publ_flag
C5 C1 C2 C3 0.3(3) . . . . ?
Fe1 C1 C2 C3 -59.51(17) . . . . ?
C5 C1 C2 Fe1 59.76(17) . . . . ?
C1 C2 C3 C4 0.0(3) . . . . ?
Fe1 C2 C3 C4 -58.92(16) . . . . ?
C1 C2 C3 Fe1 58.93(17) . . . . ?
C2 C3 C4 C5 -0.3(3) . . . . ?
Fe1 C3 C4 C5 -59.39(17) . . . . ?
C2 C3 C4 Fe1 59.12(17) . . . . ?
C3 C4 C5 C1 0.4(3) . . . . ?
Fe1 C4 C5 C1 -59.32(17) . . . . ?
C3 C4 C5 Fe1 59.75(17) . . . . ?
C2 C1 C5 C4 -0.4(3) . . . . ?
Fe1 C1 C5 C4 59.55(17) . . . . ?
C2 C1 C5 Fe1 -59.97(17) . . . . ?
C10 C6 C7 C8 -1.7(3) . . . . ?
Fe1 C6 C7 C8 58.84(16) . . . . ?
C10 C6 C7 Fe1 -60.53(15) . . . . ?
C6 C7 C8 C9 0.9(3) . . . . ?
Fe1 C7 C8 C9 59.84(17) . . . . ?
C6 C7 C8 Fe1 -58.97(16) . . . . ?
C7 C8 C9 C10 0.3(3) . . . . ?
Fe1 C8 C9 C10 59.77(15) . . . . ?
C7 C8 C9 Fe1 -59.48(17) . . . . ?
C7 C6 C10 N11 -172.7(2) . . . . ?
Fe1 C6 C10 N11 127.2(2) . . . . ?
C7 C6 C10 C9 1.9(2) . . . . ?
Fe1 C6 C10 C9 -58.23(15) . . . . ?
C7 C6 C10 Fe1 60.10(15) . . . . ?
C8 C9 C10 N11 173.2(2) . . . . ?
Fe1 C9 C10 N11 -127.5(2) . . . . ?
C8 C9 C10 C6 -1.3(3) . . . . ?
Fe1 C9 C10 C6 57.94(15) . . . . ?
C8 C9 C10 Fe1 -59.28(16) . . . . ?
C6 C10 N11 C13 43.5(3) . . . . ?
C9 C10 N11 C13 -130.2(2) . . . . ?
Fe1 C10 N11 C13 136.0(2) . . . . ?
C6 C10 N11 C12 -137.0(2) . . . . ?
C9 C10 N11 C12 49.3(3) . . . . ?
Fe1 C10 N11 C12 -44.5(3) . . . . ?
C10 N11 C13 O14 -168.3(2) . . . . ?
C12 N11 C13 O14 12.2(3) . . . . ?
C10 N11 C13 C15 15.6(3) . . . . ?
C12 N11 C13 C15 -163.87(19) . . . . ?
O14 C13 C15 C20 -138.0(2) . . . . ?
N11 C13 C15 C20 38.2(3) . . . . ?
O14 C13 C15 C16 35.3(3) . . . . ?
N11 C13 C15 C16 -148.6(2) . . . . ?
C20 C15 C16 C17 -0.7(3) . . . . ?
C13 C15 C16 C17 -174.2(2) . . . . ?
C15 C16 C17 C18 1.6(4) . . . . ?
C16 C17 C18 C19 -0.9(4) . . . . ?
C17 C18 C19 C20 -0.7(3) . . . . ?
C17 C18 C19 Cl1 178.71(18) . . . . ?
C18 C19 C20 C15 1.6(3) . . . . ?
Cl1 C19 C20 C15 -177.88(16) . . . . ?
C16 C15 C20 C19 -0.8(3) . . . . ?
C13 C15 C20 C19 172.3(2) . . . . ?
C55 C51 C52 C53 0.0(3) . . . . ?
Fe2 C51 C52 C53 -59.60(17) . . . . ?
C55 C51 C52 Fe2 59.61(17) . . . . ?
C51 C52 C53 C54 -0.3(3) . . . . ?
Fe2 C52 C53 C54 -60.24(17) . . . . ?
C51 C52 C53 Fe2 59.91(17) . . . . ?
C52 C53 C54 C55 0.5(3) . . . . ?
Fe2 C53 C54 C55 -59.27(17) . . . . ?
C52 C53 C54 Fe2 59.80(17) . . . . ?
C53 C54 C55 C51 -0.5(3) . . . . ?
Fe2 C54 C55 C51 -59.18(17) . . . . ?
C53 C54 C55 Fe2 58.65(17) . . . . ?
C52 C51 C55 C54 0.3(3) . . . . ?
Fe2 C51 C55 C54 59.40(17) . . . . ?
C52 C51 C55 Fe2 -59.08(17) . . . . ?
C60 C56 C57 C58 0.6(3) . . . . ?
Fe2 C56 C57 C58 -59.17(17) . . . . ?
C60 C56 C57 Fe2 59.73(16) . . . . ?
C56 C57 C58 C59 0.6(3) . . . . ?
Fe2 C57 C58 C59 -59.25(16) . . . . ?
C56 C57 C58 Fe2 59.82(17) . . . . ?
C57 C58 C59 C60 -1.5(3) . . . . ?
Fe2 C58 C59 C60 -60.60(15) . . . . ?
C57 C58 C59 Fe2 59.14(17) . . . . ?
C57 C56 C60 N61 174.7(2) . . . . ?
Fe2 C56 C60 N61 -126.4(2) . . . . ?
C57 C56 C60 C59 -1.5(3) . . . . ?
Fe2 C56 C60 C59 57.51(16) . . . . ?
C57 C56 C60 Fe2 -58.98(16) . . . . ?
C58 C59 C60 N61 -174.3(2) . . . . ?
Fe2 C59 C60 N61 125.8(2) . . . . ?
C58 C59 C60 C56 1.8(3) . . . . ?
Fe2 C59 C60 C56 -58.06(16) . . . . ?
C58 C59 C60 Fe2 59.88(15) . . . . ?
C56 C60 N61 C63 -131.7(2) . . . . ?
C59 C60 N61 C63 43.8(3) . . . . ?
Fe2 C60 N61 C63 135.4(2) . . . . ?
C56 C60 N61 C62 47.0(3) . . . . ?
C59 C60 N61 C62 -137.5(2) . . . . ?
Fe2 C60 N61 C62 -45.9(3) . . . . ?
C60 N61 C63 O64 -168.9(2) . . . . ?
C62 N61 C63 O64 12.4(3) . . . . ?
C60 N61 C63 C65 14.6(3) . . . . ?
C62 N61 C63 C65 -164.11(19) . . . . ?
O64 C63 C65 C70 -138.7(2) . . . . ?
N61 C63 C65 C70 37.9(3) . . . . ?
O64 C63 C65 C66 33.7(3) . . . . ?
N61 C63 C65 C66 -149.7(2) . . . . ?
C70 C65 C66 C67 -1.3(3) . . . . ?
C63 C65 C66 C67 -174.0(2) . . . . ?
C65 C66 C67 C68 1.8(3) . . . . ?
C66 C67 C68 C69 -0.8(3) . . . . ?
C67 C68 C69 C70 -0.6(3) . . . . ?
C67 C68 C69 Cl2 -179.69(17) . . . . ?
C68 C69 C70 C65 1.1(3) . . . . ?
Cl2 C69 C70 C65 -179.85(16) . . . . ?
C66 C65 C70 C69 -0.1(3) . . . . ?
C63 C65 C70 C69 172.1(2) . . . . ?
